data_7061552
loop_
_publ_author_name
'Bashirov, Denis A.'
'Kolybalov, Dmitry S.'
'Mironova, Olga A.'
'Sukhikh, Taisiya S.'
'Konchenko, Sergey N.'

_publ_section_title
;
 On the usability of salt metathesis reactions for the synthesis of
 sterically crowded tris-formamidinate Ln(iii) complexes: success and
 limits. Spontaneous reduction of Eu(iii) to Eu(ii)
;
_journal_issue 25
_journal_name_full 'New Journal of Chemistry'
_journal_page_first 11994
_journal_page_last 12001
_journal_paper_doi 10.1039/D2NJ01589G
_journal_volume 46
_journal_year 2022
_chemical_formula_moiety 'C58 H86 Eu N4 O2'
_chemical_formula_sum 'C58 H86 Eu N4 O2'
_chemical_formula_weight 1023.26
_chemical_properties_physical Air-sensitive,Moisture-sensitive
_space_group_crystal_system triclinic
_space_group_IT_number 2
_space_group_name_Hall '-P 1'
_space_group_name_H-M_alt 'P -1'
_atom_sites_solution_hydrogens geom
_atom_sites_solution_primary dual
_audit_creation_date 2020-08-26
_audit_creation_method
;
Olex2 1.2
(compiled 2018.05.29 svn.r3508 for OlexSys, GUI svn.r5506)
;
_audit_update_record
;
2022-01-11 deposited with the CCDC.	2022-05-24 downloaded from the CCDC.
;
_cell_angle_alpha 84.194(2)
_cell_angle_beta 86.763(2)
_cell_angle_gamma 64.066(2)
_cell_formula_units_Z 2
_cell_length_a 12.0671(7)
_cell_length_b 12.7845(8)
_cell_length_c 19.7004(12)
_cell_measurement_reflns_used 5561
_cell_measurement_temperature 150(2)
_cell_measurement_theta_max 23.45
_cell_measurement_theta_min 2.29
_cell_volume 2718.9(3)
_computing_cell_refinement 'Bruker SAINT'
_computing_data_collection 'Bruker APEX2'
_computing_data_reduction 'Bruker SAINT'
_computing_molecular_graphics 'Olex2 (Dolomanov et al., 2009)'
_computing_publication_material 'Olex2 (Dolomanov et al., 2009)'
_computing_structure_refinement 'ShelXL (Sheldrick, 2015)'
_computing_structure_solution 'ShelXT (Sheldrick, 2015)'
_diffrn_ambient_temperature 150(2)
_diffrn_detector CCD
_diffrn_detector_area_resol_mean 8.33
_diffrn_detector_type 'Bruker APEXII CCD area detector'
_diffrn_measured_fraction_theta_full 0.995
_diffrn_measured_fraction_theta_max 0.986
_diffrn_measurement_device '\k-geometry diffractometer'
_diffrn_measurement_device_type 'Bruker APEX-II CCD'
_diffrn_measurement_method '\f and \w scans'
_diffrn_radiation_monochromator graphite
_diffrn_radiation_type MoK\a
_diffrn_radiation_wavelength 0.71073
_diffrn_reflns_av_R_equivalents 0.0429
_diffrn_reflns_av_unetI/netI 0.0762
_diffrn_reflns_Laue_measured_fraction_full 0.995
_diffrn_reflns_Laue_measured_fraction_max 0.986
_diffrn_reflns_limit_h_max 14
_diffrn_reflns_limit_h_min -14
_diffrn_reflns_limit_k_max 13
_diffrn_reflns_limit_k_min -15
_diffrn_reflns_limit_l_max 23
_diffrn_reflns_limit_l_min -24
_diffrn_reflns_number 22668
_diffrn_reflns_point_group_measured_fraction_full 0.995
_diffrn_reflns_point_group_measured_fraction_max 0.986
_diffrn_reflns_theta_full 25.242
_diffrn_reflns_theta_max 25.828
_diffrn_reflns_theta_min 1.778
_diffrn_source 'sealed tube'
_exptl_absorpt_coefficient_mu 1.196
_exptl_absorpt_correction_T_max 0.7453
_exptl_absorpt_correction_T_min 0.6448
_exptl_absorpt_correction_type multi-scan
_exptl_absorpt_process_details
'SADABS-2012/1 (Bruker,2012) was used for absorption correction. wR2(int) was 0.0600 before and 0.0457 after correction. The Ratio of minimum to maximum transmission is 0.8652. The \l/2 correction factor is 0.0015.'
_exptl_crystal_colour yellow
_exptl_crystal_colour_primary yellow
_exptl_crystal_density_diffrn 1.250
_exptl_crystal_description prism
_exptl_crystal_F_000 1082
_exptl_crystal_size_max 0.26
_exptl_crystal_size_mid 0.14
_exptl_crystal_size_min 0.1
_refine_diff_density_max 0.535
_refine_diff_density_min -0.488
_refine_diff_density_rms 0.097
_refine_ls_extinction_method none
_refine_ls_goodness_of_fit_ref 1.017
_refine_ls_hydrogen_treatment constr
_refine_ls_matrix_type full
_refine_ls_number_parameters 621
_refine_ls_number_reflns 10342
_refine_ls_number_restraints 33
_refine_ls_restrained_S_all 1.018
_refine_ls_R_factor_all 0.0578
_refine_ls_R_factor_gt 0.0402
_refine_ls_shift/su_max 0.001
_refine_ls_shift/su_mean 0.000
_refine_ls_structure_factor_coef Fsqd
_refine_ls_weighting_details 'w=1/[\s^2^(Fo^2^)+(0.0262P)^2^+0.0280P] where P=(Fo^2^+2Fc^2^)/3'
_refine_ls_weighting_scheme calc
_refine_ls_wR_factor_gt 0.0687
_refine_ls_wR_factor_ref 0.0737
_reflns_Friedel_coverage 0.000
_reflns_number_gt 8465
_reflns_number_total 10342
_reflns_threshold_expression 'I > 2\s(I)'
_cod_data_source_file d2nj01589g2.cif
_cod_data_source_block kds103h
_cod_depositor_comments 'Adding full bibliography for 7061550--7061554.cif.'
_cod_database_code 7061552
_shelx_shelxl_version_number 2017/1
_shelx_space_group_comment
;
The symmetry employed for this shelxl refinement is uniquely defined
by the following loop, which should always be used as a source of
symmetry information in preference to the above space-group names.
They are only intended as comments.
;
_shelx_estimated_absorpt_t_max 0.890
_shelx_estimated_absorpt_t_min 0.746
_olex2_refinement_description
;
1. Fixed Uiso
 At 1.2 times of:
  All C(H) groups, All C(H,H) groups, All C(H,H,H,H) groups
 At 1.5 times of:
  All C(H,H,H) groups
2. Restrained distances
 O31-C31A \\sim O31-C31
 with sigma of 0.02
 C32A-C31A \\sim C32-C31
 with sigma of 0.02
 C33-C32 \\sim C33-C32A
 with sigma of 0.02
3. Uiso/Uaniso restraints and constraints
Uanis(C31A) \\sim Ueq, Uanis(C32A) \\sim Ueq: with sigma of 0.01 and sigma for
terminal atoms of 0.02
4. Rigid body (RIGU) restrains
 O31, C31A, C32A
 with sigma for 1-2 distances of 0.004 and sigma for 1-3 distances of 0.004
 O31, C31, C32
 with sigma for 1-2 distances of 0.004 and sigma for 1-3 distances of 0.004
5. Others
 Sof(H33C)=Sof(H33D)=Sof(C32A)=Sof(H32C)=Sof(H32D)=Sof(C31A)=Sof(H31C)=
 Sof(H31D)=1-FVAR(1)
 Sof(C31)=Sof(H31A)=Sof(H31B)=Sof(C32)=Sof(H32A)=Sof(H32B)=Sof(H33A)=Sof(H33B)=
 FVAR(1)
6.a Ternary CH refined with riding coordinates:
 C117(H117), C120(H120), C128(H128), C131(H131), C217(H217), C220(H220),
 C229(H229), C232(H232)
6.b Secondary CH2 refined with riding coordinates:
 C31(H31A,H31B), C32(H32A,H32B), C33(H33A,H33B), C33(H33C,H33D), C34(H34A,
 H34B), C41(H41A,H41B), C42(H42A,H42B), C43(H43A,H43B), C44(H44A,H44B),
 C32A(H32C,H32D), C31A(H31C,H31D)
6.c Aromatic/amide H refined with riding coordinates:
 C01J(H01J), C11(H11), C21(H21), C113(H113), C114(H114), C115(H115),
 C125(H125), C126(H126), C213(H213), C214(H214), C215(H215), C225(H225),
 C226(H226), C227(H227)
6.d Idealised Me refined as rotating group:
 C118(H11A,H11B,H11C), C119(H11D,H11E,H11F), C121(H12A,H12B,H12C), C122(H12D,
 H12E,H12F), C129(H12G,H12H,H12I), C130(H13A,H13B,H13C), C132(H13D,H13E,H13F),
 C133(H13G,H13H,H13I), C218(H21A,H21B,H21C), C219(H21D,H21E,H21F), C221(H22A,
 H22B,H22C), C222(H22D,H22E,H22F), C230(H23A,H23B,H23C), C231(H23D,H23E,H23F),
 C233(H23G,H23H,H23I), C234(H23J,H23K,H23L)
;
_olex2_submission_special_instructions 'No special instructions were received'

loop_
_space_group_symop_operation_xyz
'x, y, z'
'-x, -y, -z'

loop_
_atom_site_label
_atom_site_type_symbol
_atom_site_fract_x
_atom_site_fract_y
_atom_site_fract_z
_atom_site_U_iso_or_equiv
_atom_site_adp_type
_atom_site_occupancy
_atom_site_site_symmetry_order
_atom_site_calc_flag
_atom_site_refinement_flags_posn
_atom_site_refinement_flags_adp
_atom_site_refinement_flags_occupancy
_atom_site_disorder_assembly
_atom_site_disorder_group
Eu1 Eu 0.67313(2) 0.70411(2) 0.25970(2) 0.01857(6) Uani 1 1 d . . . . .
O31 O 0.4807(2) 0.8093(2) 0.33027(12) 0.0346(6) Uani 1 1 d D U . . .
O41 O 0.5564(2) 0.5800(2) 0.24562(13) 0.0381(7) Uani 1 1 d . . . . .
N11 N 0.8300(2) 0.5186(2) 0.31788(13) 0.0229(7) Uani 1 1 d . . . . .
N12 N 0.8271(3) 0.6859(2) 0.35239(14) 0.0240(7) Uani 1 1 d . . . . .
N21 N 0.6143(2) 0.7658(2) 0.13209(12) 0.0168(6) Uani 1 1 d . . . . .
N22 N 0.7238(2) 0.8466(2) 0.18082(13) 0.0192(6) Uani 1 1 d . . . . .
C01J C 0.8647(4) 0.8311(4) 0.4981(2) 0.0503(12) Uani 1 1 d . . . . .
H01J H 0.832235 0.848971 0.542729 0.060 Uiso 1 1 calc R . . . .
C11 C 0.8676(3) 0.5713(3) 0.35900(16) 0.0217(8) Uani 1 1 d . . . . .
H11 H 0.924601 0.526305 0.393843 0.026 Uiso 1 1 calc R . . . .
C21 C 0.6583(3) 0.8444(3) 0.12998(16) 0.0185(7) Uani 1 1 d . . . . .
H21 H 0.642607 0.899784 0.091506 0.022 Uiso 1 1 calc R . . . .
C31 C 0.4114(6) 0.9303(5) 0.3247(5) 0.047(2) Uani 0.738(15) 1 d D U P A 1
H31A H 0.405458 0.962242 0.276425 0.056 Uiso 0.738(15) 1 calc R . P A 1
H31B H 0.448914 0.968123 0.351182 0.056 Uiso 0.738(15) 1 calc R . P A 1
C32 C 0.2855(6) 0.9496(7) 0.3537(3) 0.045(2) Uani 0.738(15) 1 d D U P A 1
H32A H 0.238360 0.929855 0.321739 0.055 Uiso 0.738(15) 1 calc R . P A 1
H32B H 0.236749 1.030945 0.365439 0.055 Uiso 0.738(15) 1 calc R . P A 1
C33 C 0.3224(4) 0.8638(4) 0.4172(2) 0.0609(14) Uani 1 1 d D . . . .
H33A H 0.254929 0.842937 0.433537 0.073 Uiso 0.738(15) 1 calc R . P A 1
H33B H 0.346828 0.895435 0.454465 0.073 Uiso 0.738(15) 1 calc R . P A 1
H33C H 0.332865 0.871370 0.465623 0.073 Uiso 0.262(15) 1 calc R . P A 2
H33D H 0.243977 0.858270 0.412116 0.073 Uiso 0.262(15) 1 calc R . P A 2
C34 C 0.4328(4) 0.7588(4) 0.3899(2) 0.0546(12) Uani 1 1 d . . . . .
H34A H 0.496650 0.719871 0.425162 0.065 Uiso 1 1 calc R . . . .
H34B H 0.406382 0.701221 0.375546 0.065 Uiso 1 1 calc R . . . .
C41 C 0.6131(4) 0.4633(4) 0.2230(2) 0.0416(10) Uani 1 1 d . . . . .
H41A H 0.659193 0.405422 0.260518 0.050 Uiso 1 1 calc R . . . .
H41B H 0.670572 0.458520 0.184218 0.050 Uiso 1 1 calc R . . . .
C42 C 0.5083(4) 0.4411(4) 0.2013(2) 0.0491(12) Uani 1 1 d . . . . .
H42A H 0.471651 0.412254 0.240709 0.059 Uiso 1 1 calc R . . . .
H42B H 0.535363 0.384258 0.166309 0.059 Uiso 1 1 calc R . . . .
C43 C 0.4186(4) 0.5614(4) 0.1723(2) 0.0468(12) Uani 1 1 d . . . . .
H43A H 0.442098 0.579231 0.125103 0.056 Uiso 1 1 calc R . . . .
H43B H 0.333357 0.568997 0.172765 0.056 Uiso 1 1 calc R . . . .
C44 C 0.4319(3) 0.6388(4) 0.2208(2) 0.0417(11) Uani 1 1 d . . . . .
H44A H 0.416718 0.715774 0.196996 0.050 Uiso 1 1 calc R . . . .
H44B H 0.372102 0.651054 0.259188 0.050 Uiso 1 1 calc R . . . .
C111 C 0.8747(3) 0.3956(3) 0.32729(17) 0.0237(8) Uani 1 1 d . . . . .
C112 C 0.8169(3) 0.3445(3) 0.37460(17) 0.0267(8) Uani 1 1 d . . . . .
C113 C 0.8584(3) 0.2239(3) 0.37998(18) 0.0309(9) Uani 1 1 d . . . . .
H113 H 0.821621 0.188936 0.412983 0.037 Uiso 1 1 calc R . . . .
C114 C 0.9510(4) 0.1548(3) 0.33876(18) 0.0350(10) Uani 1 1 d . . . . .
H114 H 0.977314 0.072750 0.342537 0.042 Uiso 1 1 calc R . . . .
C115 C 1.0059(4) 0.2053(3) 0.29169(19) 0.0343(10) Uani 1 1 d . . . . .
H115 H 1.070076 0.156917 0.263059 0.041 Uiso 1 1 calc R . . . .
C116 C 0.9703(3) 0.3244(3) 0.28493(17) 0.0269(8) Uani 1 1 d . . . . .
C117 C 0.7109(3) 0.4196(3) 0.42031(18) 0.0358(10) Uani 1 1 d . . . . .
H117 H 0.684359 0.503071 0.402778 0.043 Uiso 1 1 calc R . . . .
C118 C 0.7536(4) 0.4056(4) 0.4928(2) 0.0611(14) Uani 1 1 d . . . . .
H11A H 0.776221 0.325363 0.512164 0.092 Uiso 1 1 calc GR . . . .
H11B H 0.686861 0.459927 0.520241 0.092 Uiso 1 1 calc GR . . . .
H11C H 0.825332 0.422535 0.492974 0.092 Uiso 1 1 calc GR . . . .
C119 C 0.5996(4) 0.3931(5) 0.4185(2) 0.0658(15) Uani 1 1 d . . . . .
H11D H 0.572122 0.404291 0.371374 0.099 Uiso 1 1 calc GR . . . .
H11E H 0.532729 0.445970 0.446537 0.099 Uiso 1 1 calc GR . . . .
H11F H 0.622504 0.312183 0.436552 0.099 Uiso 1 1 calc GR . . . .
C120 C 1.0300(3) 0.3772(3) 0.23071(19) 0.0364(10) Uani 1 1 d . . . . .
H120 H 0.997346 0.462245 0.237129 0.044 Uiso 1 1 calc R . . . .
C121 C 0.9944(4) 0.3666(4) 0.1595(2) 0.0545(13) Uani 1 1 d . . . . .
H12A H 1.027209 0.283998 0.151319 0.082 Uiso 1 1 calc GR . . . .
H12B H 1.028706 0.406115 0.125378 0.082 Uiso 1 1 calc GR . . . .
H12C H 0.904399 0.403028 0.156034 0.082 Uiso 1 1 calc GR . . . .
C122 C 1.1699(3) 0.3238(4) 0.2356(2) 0.0481(12) Uani 1 1 d . . . . .
H12D H 1.192550 0.331737 0.281099 0.072 Uiso 1 1 calc GR . . . .
H12E H 1.202321 0.364466 0.201108 0.072 Uiso 1 1 calc GR . . . .
H12F H 1.204667 0.240980 0.227579 0.072 Uiso 1 1 calc GR . . . .
C123 C 0.8723(3) 0.7414(3) 0.39543(17) 0.0269(8) Uani 1 1 d . . . . .
C124 C 0.9632(3) 0.7751(3) 0.36980(18) 0.0298(9) Uani 1 1 d . . . . .
C125 C 0.9997(4) 0.8389(3) 0.4089(2) 0.0406(10) Uani 1 1 d . . . . .
H125 H 1.060295 0.863141 0.391029 0.049 Uiso 1 1 calc R . . . .
C126 C 0.9503(4) 0.8677(4) 0.4726(2) 0.0513(12) Uani 1 1 d . . . . .
H126 H 0.975370 0.912286 0.498389 0.062 Uiso 1 1 calc R . . . .
C127 C 0.8231(4) 0.7684(3) 0.46112(18) 0.0356(10) Uani 1 1 d . . . . .
C128 C 1.0256(3) 0.7377(3) 0.30118(19) 0.0332(9) Uani 1 1 d . . . . .
H128 H 0.961833 0.738913 0.270389 0.040 Uiso 1 1 calc R . . . .
C129 C 1.0799(4) 0.8174(4) 0.2660(2) 0.0437(11) Uani 1 1 d . . . . .
H12G H 1.017349 0.898698 0.264343 0.066 Uiso 1 1 calc GR . . . .
H12H H 1.106234 0.795642 0.219450 0.066 Uiso 1 1 calc GR . . . .
H12I H 1.151036 0.809055 0.291632 0.066 Uiso 1 1 calc GR . . . .
C130 C 1.1267(4) 0.6120(3) 0.3094(2) 0.0418(10) Uani 1 1 d . . . . .
H13A H 1.190463 0.607943 0.339607 0.063 Uiso 1 1 calc GR . . . .
H13B H 1.163365 0.587796 0.264616 0.063 Uiso 1 1 calc GR . . . .
H13C H 1.090841 0.560026 0.329108 0.063 Uiso 1 1 calc GR . . . .
C131 C 0.7251(4) 0.7330(4) 0.4926(2) 0.0460(11) Uani 1 1 d . . . . .
H131 H 0.709482 0.686621 0.459657 0.055 Uiso 1 1 calc R . . . .
C132 C 0.7688(5) 0.6553(5) 0.5593(2) 0.0877(19) Uani 1 1 d . . . . .
H13D H 0.841846 0.583512 0.550056 0.132 Uiso 1 1 calc GR . . . .
H13E H 0.703016 0.635687 0.578661 0.132 Uiso 1 1 calc GR . . . .
H13F H 0.789580 0.697049 0.591743 0.132 Uiso 1 1 calc GR . . . .
C133 C 0.6046(4) 0.8400(5) 0.5034(3) 0.0808(18) Uani 1 1 d . . . . .
H13G H 0.616489 0.885968 0.536755 0.121 Uiso 1 1 calc GR . . . .
H13H H 0.541206 0.815090 0.520469 0.121 Uiso 1 1 calc GR . . . .
H13I H 0.578312 0.887729 0.460014 0.121 Uiso 1 1 calc GR . . . .
C211 C 0.5367(3) 0.7759(3) 0.07764(15) 0.0166(7) Uani 1 1 d . . . . .
C212 C 0.5773(3) 0.6842(3) 0.03380(16) 0.0190(7) Uani 1 1 d . . . . .
C213 C 0.5033(3) 0.6947(3) -0.02018(17) 0.0303(9) Uani 1 1 d . . . . .
H213 H 0.530542 0.634244 -0.050175 0.036 Uiso 1 1 calc R . . . .
C214 C 0.3915(3) 0.7899(3) -0.03173(19) 0.0338(9) Uani 1 1 d . . . . .
H214 H 0.343421 0.795853 -0.069739 0.041 Uiso 1 1 calc R . . . .
C215 C 0.3505(3) 0.8763(3) 0.01253(17) 0.0288(9) Uani 1 1 d . . . . .
H215 H 0.272317 0.940997 0.005375 0.035 Uiso 1 1 calc R . . . .
C216 C 0.4208(3) 0.8713(3) 0.06761(16) 0.0217(8) Uani 1 1 d . . . . .
C217 C 0.7014(3) 0.5798(3) 0.04322(17) 0.0241(8) Uani 1 1 d . . . . .
H217 H 0.726275 0.574395 0.091488 0.029 Uiso 1 1 calc R . . . .
C218 C 0.6988(3) 0.4641(3) 0.0320(2) 0.0367(10) Uani 1 1 d . . . . .
H21A H 0.631382 0.456989 0.059061 0.055 Uiso 1 1 calc GR . . . .
H21B H 0.777306 0.399105 0.046114 0.055 Uiso 1 1 calc GR . . . .
H21C H 0.685966 0.462167 -0.016491 0.055 Uiso 1 1 calc GR . . . .
C219 C 0.7999(3) 0.5959(3) -0.00296(19) 0.0373(10) Uani 1 1 d . . . . .
H21D H 0.778818 0.600532 -0.050826 0.056 Uiso 1 1 calc GR . . . .
H21E H 0.880078 0.529485 0.006271 0.056 Uiso 1 1 calc GR . . . .
H21F H 0.804000 0.668150 0.006086 0.056 Uiso 1 1 calc GR . . . .
C220 C 0.3687(3) 0.9687(3) 0.11577(17) 0.0243(8) Uani 1 1 d . . . . .
H220 H 0.428183 0.947472 0.153833 0.029 Uiso 1 1 calc R . . . .
C221 C 0.2448(3) 0.9804(3) 0.14707(19) 0.0368(10) Uani 1 1 d . . . . .
H22A H 0.184188 1.002912 0.110817 0.055 Uiso 1 1 calc GR . . . .
H22B H 0.215751 1.040168 0.179697 0.055 Uiso 1 1 calc GR . . . .
H22C H 0.255260 0.905411 0.170662 0.055 Uiso 1 1 calc GR . . . .
C222 C 0.3547(3) 1.0851(3) 0.08025(19) 0.0340(9) Uani 1 1 d . . . . .
H22D H 0.435032 1.077562 0.062308 0.051 Uiso 1 1 calc GR . . . .
H22E H 0.323278 1.144755 0.112976 0.051 Uiso 1 1 calc GR . . . .
H22F H 0.296791 1.107868 0.042597 0.051 Uiso 1 1 calc GR . . . .
C223 C 0.7804(3) 0.9246(3) 0.17094(16) 0.0221(8) Uani 1 1 d . . . . .
C224 C 0.8750(3) 0.9067(3) 0.12054(17) 0.0244(8) Uani 1 1 d . . . . .
C225 C 0.9262(3) 0.9850(3) 0.11240(19) 0.0320(9) Uani 1 1 d . . . . .
H225 H 0.987567 0.975498 0.078030 0.038 Uiso 1 1 calc R . . . .
C226 C 0.8905(3) 1.0770(3) 0.15296(19) 0.0344(10) Uani 1 1 d . . . . .
H226 H 0.926474 1.130221 0.146057 0.041 Uiso 1 1 calc R . . . .
C227 C 0.8023(3) 1.0910(3) 0.20355(19) 0.0303(9) Uani 1 1 d . . . . .
H227 H 0.778948 1.153520 0.231766 0.036 Uiso 1 1 calc R . . . .
C228 C 0.7467(3) 1.0150(3) 0.21400(17) 0.0242(8) Uani 1 1 d . . . . .
C229 C 0.9212(3) 0.8010(3) 0.07834(17) 0.0289(9) Uani 1 1 d . . . . .
H229 H 0.846489 0.795453 0.063055 0.035 Uiso 1 1 calc R . . . .
C230 C 0.9955(4) 0.6883(3) 0.1204(2) 0.0480(12) Uani 1 1 d . . . . .
H23A H 1.073259 0.687275 0.133293 0.072 Uiso 1 1 calc GR . . . .
H23B H 1.012977 0.622244 0.093475 0.072 Uiso 1 1 calc GR . . . .
H23C H 0.948609 0.682188 0.161591 0.072 Uiso 1 1 calc GR . . . .
C231 C 0.9930(4) 0.8117(4) 0.01417(19) 0.0435(11) Uani 1 1 d . . . . .
H23D H 0.943990 0.884973 -0.012866 0.065 Uiso 1 1 calc GR . . . .
H23E H 1.010843 0.745802 -0.012881 0.065 Uiso 1 1 calc GR . . . .
H23F H 1.070565 0.811361 0.026902 0.065 Uiso 1 1 calc GR . . . .
C232 C 0.6453(3) 1.0348(3) 0.26751(18) 0.0312(9) Uani 1 1 d . . . . .
H232 H 0.641115 0.958555 0.278766 0.037 Uiso 1 1 calc R . . . .
C233 C 0.5217(4) 1.1207(4) 0.2380(2) 0.0514(12) Uani 1 1 d . . . . .
H23G H 0.522549 1.196677 0.226153 0.077 Uiso 1 1 calc GR . . . .
H23H H 0.456351 1.129131 0.271914 0.077 Uiso 1 1 calc GR . . . .
H23I H 0.506537 1.091759 0.197012 0.077 Uiso 1 1 calc GR . . . .
C234 C 0.6681(4) 1.0733(4) 0.3340(2) 0.0471(11) Uani 1 1 d . . . . .
H23J H 0.748444 1.016932 0.352018 0.071 Uiso 1 1 calc GR . . . .
H23K H 0.603249 1.077133 0.367341 0.071 Uiso 1 1 calc GR . . . .
H23L H 0.667300 1.150456 0.325497 0.071 Uiso 1 1 calc GR . . . .
C32A C 0.328(3) 0.9670(18) 0.3694(11) 0.089(9) Uani 0.262(15) 1 d D U P A 2
H32C H 0.245149 1.032294 0.362214 0.107 Uiso 0.262(15) 1 calc R . P A 2
H32D H 0.382877 0.996212 0.387935 0.107 Uiso 0.262(15) 1 calc R . P A 2
C31A C 0.381(2) 0.908(2) 0.3036(11) 0.076(7) Uani 0.262(15) 1 d D U P A 2
H31C H 0.322401 0.887578 0.281539 0.091 Uiso 0.262(15) 1 calc R . P A 2
H31D H 0.407943 0.956417 0.270616 0.091 Uiso 0.262(15) 1 calc R . P A 2

loop_
_atom_site_aniso_label
_atom_site_aniso_U_11
_atom_site_aniso_U_22
_atom_site_aniso_U_33
_atom_site_aniso_U_23
_atom_site_aniso_U_13
_atom_site_aniso_U_12
Eu1 0.01911(10) 0.01711(9) 0.01982(10) -0.00063(6) -0.00129(7) -0.00827(8)
O31 0.0245(14) 0.0307(15) 0.0444(16) -0.0139(12) 0.0207(12) -0.0085(13)
O41 0.0339(16) 0.0315(16) 0.0549(18) -0.0010(13) -0.0131(13) -0.0188(14)
N11 0.0242(17) 0.0184(16) 0.0233(16) -0.0063(12) -0.0021(13) -0.0056(14)
N12 0.0271(17) 0.0199(16) 0.0274(16) -0.0062(13) 0.0001(13) -0.0115(15)
N21 0.0162(15) 0.0180(15) 0.0173(14) -0.0041(12) 0.0006(12) -0.0079(13)
N22 0.0225(16) 0.0199(16) 0.0182(15) -0.0010(12) -0.0041(12) -0.0117(14)
C01J 0.067(3) 0.043(3) 0.036(3) -0.017(2) -0.005(2) -0.017(3)
C11 0.0159(19) 0.0202(19) 0.0224(19) -0.0011(15) 0.0008(15) -0.0022(17)
C21 0.0153(18) 0.0178(18) 0.0179(18) -0.0026(14) 0.0027(15) -0.0032(16)
C31 0.052(4) 0.043(4) 0.047(5) -0.006(3) 0.008(3) -0.024(3)
C32 0.031(4) 0.052(4) 0.044(4) -0.007(3) -0.001(3) -0.009(3)
C33 0.044(3) 0.078(4) 0.057(3) -0.010(3) 0.005(2) -0.023(3)
C34 0.058(3) 0.051(3) 0.057(3) -0.008(2) 0.004(2) -0.026(3)
C41 0.051(3) 0.040(3) 0.039(2) -0.0041(19) -0.009(2) -0.023(2)
C42 0.072(3) 0.057(3) 0.041(3) -0.009(2) -0.004(2) -0.046(3)
C43 0.041(3) 0.077(4) 0.039(2) -0.006(2) -0.003(2) -0.040(3)
C44 0.028(2) 0.045(3) 0.054(3) -0.001(2) -0.001(2) -0.018(2)
C111 0.026(2) 0.0195(19) 0.0255(19) -0.0024(15) -0.0045(16) -0.0090(18)
C112 0.025(2) 0.025(2) 0.027(2) -0.0053(16) -0.0026(16) -0.0071(18)
C113 0.040(2) 0.027(2) 0.028(2) 0.0018(17) -0.0025(18) -0.018(2)
C114 0.047(3) 0.018(2) 0.038(2) -0.0028(17) -0.007(2) -0.011(2)
C115 0.039(2) 0.020(2) 0.036(2) -0.0136(17) 0.0033(19) -0.003(2)
C116 0.025(2) 0.023(2) 0.028(2) -0.0067(16) 0.0002(17) -0.0050(18)
C117 0.036(2) 0.032(2) 0.032(2) -0.0035(18) 0.0054(19) -0.009(2)
C118 0.052(3) 0.082(4) 0.042(3) -0.029(3) 0.011(2) -0.018(3)
C119 0.040(3) 0.093(4) 0.063(3) -0.024(3) 0.019(2) -0.026(3)
C120 0.033(2) 0.033(2) 0.039(2) -0.0104(18) 0.0114(19) -0.010(2)
C121 0.047(3) 0.078(4) 0.038(3) 0.014(2) -0.003(2) -0.031(3)
C122 0.035(3) 0.059(3) 0.052(3) -0.016(2) 0.007(2) -0.021(2)
C123 0.031(2) 0.0172(19) 0.029(2) -0.0004(15) -0.0098(17) -0.0065(18)
C124 0.033(2) 0.019(2) 0.036(2) 0.0003(16) -0.0148(18) -0.0094(19)
C125 0.045(3) 0.034(2) 0.048(3) 0.001(2) -0.017(2) -0.021(2)
C126 0.069(3) 0.038(3) 0.056(3) -0.008(2) -0.026(3) -0.028(3)
C127 0.044(3) 0.031(2) 0.029(2) -0.0077(18) -0.0039(19) -0.013(2)
C128 0.034(2) 0.036(2) 0.035(2) 0.0017(18) -0.0108(18) -0.020(2)
C129 0.039(3) 0.045(3) 0.054(3) 0.009(2) -0.012(2) -0.028(2)
C130 0.041(3) 0.038(3) 0.048(3) -0.001(2) 0.004(2) -0.019(2)
C131 0.056(3) 0.046(3) 0.033(2) -0.018(2) 0.008(2) -0.018(3)
C132 0.116(5) 0.104(5) 0.057(3) 0.017(3) -0.011(3) -0.064(4)
C133 0.059(4) 0.076(4) 0.106(5) -0.045(3) 0.025(3) -0.023(3)
C211 0.0170(18) 0.0194(18) 0.0171(17) 0.0011(14) 0.0005(14) -0.0121(16)
C212 0.0175(19) 0.0212(19) 0.0182(18) -0.0017(14) -0.0010(15) -0.0081(17)
C213 0.034(2) 0.035(2) 0.027(2) -0.0127(17) -0.0005(18) -0.018(2)
C214 0.032(2) 0.041(2) 0.032(2) -0.0065(18) -0.0120(18) -0.016(2)
C215 0.020(2) 0.030(2) 0.033(2) -0.0012(17) -0.0060(17) -0.0078(18)
C216 0.0188(19) 0.027(2) 0.0218(18) -0.0047(15) 0.0027(15) -0.0123(18)
C217 0.022(2) 0.024(2) 0.0242(19) -0.0087(15) -0.0006(16) -0.0073(18)
C218 0.036(2) 0.028(2) 0.046(2) -0.0112(18) 0.0025(19) -0.012(2)
C219 0.025(2) 0.033(2) 0.050(3) -0.0054(19) 0.0016(19) -0.009(2)
C220 0.0191(19) 0.027(2) 0.0248(19) -0.0046(16) 0.0035(15) -0.0084(18)
C221 0.028(2) 0.032(2) 0.042(2) -0.0081(18) 0.0107(19) -0.006(2)
C222 0.034(2) 0.028(2) 0.038(2) -0.0060(17) 0.0040(18) -0.012(2)
C223 0.024(2) 0.0211(19) 0.0247(19) 0.0020(15) -0.0063(16) -0.0132(17)
C224 0.020(2) 0.029(2) 0.026(2) 0.0030(16) -0.0070(16) -0.0134(18)
C225 0.027(2) 0.039(2) 0.034(2) 0.0027(18) -0.0029(17) -0.020(2)
C226 0.038(2) 0.032(2) 0.044(2) 0.0082(19) -0.013(2) -0.026(2)
C227 0.032(2) 0.019(2) 0.043(2) -0.0046(17) -0.0083(19) -0.0121(19)
C228 0.021(2) 0.022(2) 0.031(2) 0.0007(16) -0.0128(16) -0.0104(17)
C229 0.027(2) 0.037(2) 0.028(2) -0.0070(17) 0.0025(17) -0.018(2)
C230 0.065(3) 0.031(2) 0.039(2) -0.0107(19) 0.003(2) -0.011(2)
C231 0.037(3) 0.047(3) 0.041(2) -0.003(2) 0.010(2) -0.014(2)
C232 0.029(2) 0.031(2) 0.041(2) -0.0142(18) 0.0028(18) -0.018(2)
C233 0.032(3) 0.051(3) 0.067(3) -0.008(2) -0.002(2) -0.014(2)
C234 0.042(3) 0.057(3) 0.044(3) -0.020(2) 0.008(2) -0.021(2)
C32A 0.082(12) 0.084(11) 0.084(10) -0.012(8) 0.002(9) -0.019(7)
C31A 0.075(9) 0.072(9) 0.073(9) 0.003(7) 0.000(7) -0.026(6)

loop_
_atom_type_symbol
_atom_type_description
_atom_type_scat_dispersion_real
_atom_type_scat_dispersion_imag
_atom_type_scat_source
C C 0.0033 0.0016 'International Tables Vol C Tables 4.2.6.8 and 6.1.1.4'
H H 0.0000 0.0000 'International Tables Vol C Tables 4.2.6.8 and 6.1.1.4'
Eu Eu -0.1578 3.6682 'International Tables Vol C Tables 4.2.6.8 and 6.1.1.4'
N N 0.0061 0.0033 'International Tables Vol C Tables 4.2.6.8 and 6.1.1.4'
O O 0.0106 0.0060 'International Tables Vol C Tables 4.2.6.8 and 6.1.1.4'

loop_
_geom_angle_atom_site_label_1
_geom_angle_atom_site_label_2
_geom_angle_atom_site_label_3
_geom_angle
_geom_angle_site_symmetry_1
_geom_angle_site_symmetry_3
_geom_angle_publ_flag
O31 Eu1 O41 79.44(8) . . ?
O31 Eu1 N12 95.55(8) . . ?
O31 Eu1 N21 107.35(8) . . ?
O41 Eu1 N12 130.51(8) . . ?
O41 Eu1 N21 81.04(8) . . ?
N11 Eu1 O31 114.64(8) . . ?
N11 Eu1 O41 83.89(9) . . ?
N11 Eu1 N12 53.35(9) . . ?
N11 Eu1 N21 131.57(8) . . ?
N11 Eu1 N22 124.71(9) . . ?
N21 Eu1 N12 144.66(8) . . ?
N22 Eu1 O31 111.27(8) . . ?
N22 Eu1 O41 134.20(8) . . ?
N22 Eu1 N12 93.80(8) . . ?
N22 Eu1 N21 53.17(8) . . ?
C31 O31 Eu1 123.6(3) . . ?
C31 O31 C34 108.5(4) . . ?
C34 O31 Eu1 127.3(2) . . ?
C31A O31 Eu1 121.7(10) . . ?
C31A O31 C34 106.8(12) . . ?
C41 O41 Eu1 124.3(2) . . ?
C44 O41 Eu1 118.2(2) . . ?
C44 O41 C41 108.6(3) . . ?
C11 N11 Eu1 94.8(2) . . ?
C11 N11 C111 119.0(3) . . ?
C111 N11 Eu1 145.5(2) . . ?
C11 N12 Eu1 90.6(2) . . ?
C11 N12 C123 120.3(3) . . ?
C123 N12 Eu1 148.9(2) . . ?
C21 N21 Eu1 90.97(19) . . ?
C21 N21 C211 116.6(3) . . ?
C211 N21 Eu1 148.63(18) . . ?
C21 N22 Eu1 94.10(19) . . ?
C21 N22 C223 117.0(3) . . ?
C223 N22 Eu1 148.7(2) . . ?
C126 C01J C127 122.3(4) . . ?
N11 C11 N12 120.8(3) . . ?
N22 C21 N21 120.7(3) . . ?
O31 C31 C32 104.8(5) . . ?
C31 C32 C33 100.4(5) . . ?
C32 C33 C34 101.4(4) . . ?
C34 C33 C32A 101.1(11) . . ?
O31 C34 C33 104.9(3) . . ?
O41 C41 C42 105.5(3) . . ?
C41 C42 C43 102.1(3) . . ?
C44 C43 C42 101.8(3) . . ?
O41 C44 C43 106.7(3) . . ?
C112 C111 N11 120.4(3) . . ?
C116 C111 N11 119.9(3) . . ?
C116 C111 C112 119.5(3) . . ?
C111 C112 C117 120.9(3) . . ?
C113 C112 C111 119.1(3) . . ?
C113 C112 C117 120.0(3) . . ?
C114 C113 C112 121.4(3) . . ?
C113 C114 C115 119.4(4) . . ?
C114 C115 C116 121.9(3) . . ?
C111 C116 C120 120.9(3) . . ?
C115 C116 C111 118.8(3) . . ?
C115 C116 C120 120.3(3) . . ?
C118 C117 C112 110.7(3) . . ?
C118 C117 C119 110.6(3) . . ?
C119 C117 C112 112.4(3) . . ?
C116 C120 C121 110.6(3) . . ?
C116 C120 C122 113.4(3) . . ?
C122 C120 C121 109.6(3) . . ?
C124 C123 N12 118.7(3) . . ?
C124 C123 C127 119.5(3) . . ?
C127 C123 N12 121.6(3) . . ?
C123 C124 C128 120.3(3) . . ?
C125 C124 C123 119.2(3) . . ?
C125 C124 C128 120.5(3) . . ?
C126 C125 C124 121.7(4) . . ?
C01J C126 C125 118.7(4) . . ?
C01J C127 C123 118.5(4) . . ?
C01J C127 C131 119.1(3) . . ?
C123 C127 C131 122.4(3) . . ?
C124 C128 C129 114.2(3) . . ?
C124 C128 C130 110.3(3) . . ?
C129 C128 C130 109.4(3) . . ?
C127 C131 C132 111.6(4) . . ?
C133 C131 C127 110.9(4) . . ?
C133 C131 C132 111.1(4) . . ?
C212 C211 N21 118.2(3) . . ?
C216 C211 N21 122.1(3) . . ?
C216 C211 C212 119.7(3) . . ?
C211 C212 C217 121.1(3) . . ?
C213 C212 C211 118.5(3) . . ?
C213 C212 C217 120.3(3) . . ?
C214 C213 C212 122.1(3) . . ?
C215 C214 C213 119.1(3) . . ?
C214 C215 C216 121.6(3) . . ?
C211 C216 C220 122.0(3) . . ?
C215 C216 C211 118.9(3) . . ?
C215 C216 C220 119.0(3) . . ?
C212 C217 C218 113.3(3) . . ?
C212 C217 C219 111.3(3) . . ?
C219 C217 C218 109.8(3) . . ?
C216 C220 C221 111.1(3) . . ?
C222 C220 C216 111.9(3) . . ?
C222 C220 C221 110.2(3) . . ?
C224 C223 N22 120.3(3) . . ?
C228 C223 N22 119.2(3) . . ?
C228 C223 C224 120.4(3) . . ?
C223 C224 C229 120.6(3) . . ?
C225 C224 C223 118.3(3) . . ?
C225 C224 C229 121.1(3) . . ?
C224 C225 C226 121.8(3) . . ?
C227 C226 C225 119.6(3) . . ?
C226 C227 C228 121.2(3) . . ?
C223 C228 C232 120.5(3) . . ?
C227 C228 C223 118.6(3) . . ?
C227 C228 C232 120.7(3) . . ?
C230 C229 C224 112.1(3) . . ?
C230 C229 C231 110.0(3) . . ?
C231 C229 C224 114.1(3) . . ?
C228 C232 C234 114.2(3) . . ?
C233 C232 C228 110.1(3) . . ?
C233 C232 C234 110.8(3) . . ?
C31A C32A C33 101.3(17) . . ?
O31 C31A C32A 99.4(19) . . ?

loop_
_geom_bond_atom_site_label_1
_geom_bond_atom_site_label_2
_geom_bond_distance
_geom_bond_site_symmetry_2
_geom_bond_publ_flag
Eu1 O31 2.533(2) . ?
Eu1 O41 2.581(2) . ?
Eu1 N11 2.508(3) . ?
Eu1 N12 2.600(3) . ?
Eu1 N21 2.599(3) . ?
Eu1 N22 2.530(3) . ?
O31 C31 1.396(6) . ?
O31 C34 1.492(5) . ?
O31 C31A 1.383(16) . ?
O41 C41 1.450(4) . ?
O41 C44 1.443(4) . ?
N11 C11 1.318(4) . ?
N11 C111 1.416(4) . ?
N12 C11 1.320(4) . ?
N12 C123 1.426(4) . ?
N21 C21 1.322(4) . ?
N21 C211 1.423(4) . ?
N22 C21 1.320(4) . ?
N22 C223 1.429(4) . ?
C01J C126 1.362(6) . ?
C01J C127 1.391(5) . ?
C31 C32 1.516(8) . ?
C32 C33 1.525(7) . ?
C33 C34 1.538(6) . ?
C33 C32A 1.566(17) . ?
C41 C42 1.503(5) . ?
C42 C43 1.517(6) . ?
C43 C44 1.505(5) . ?
C111 C112 1.408(5) . ?
C111 C116 1.408(5) . ?
C112 C113 1.392(5) . ?
C112 C117 1.529(5) . ?
C113 C114 1.367(5) . ?
C114 C115 1.378(5) . ?
C115 C116 1.383(5) . ?
C116 C120 1.520(5) . ?
C117 C118 1.512(5) . ?
C117 C119 1.524(6) . ?
C120 C121 1.526(5) . ?
C120 C122 1.523(5) . ?
C123 C124 1.397(5) . ?
C123 C127 1.404(5) . ?
C124 C125 1.388(5) . ?
C124 C128 1.524(5) . ?
C125 C126 1.372(6) . ?
C127 C131 1.522(5) . ?
C128 C129 1.530(5) . ?
C128 C130 1.533(5) . ?
C131 C132 1.531(6) . ?
C131 C133 1.522(6) . ?
C211 C212 1.420(4) . ?
C211 C216 1.404(4) . ?
C212 C213 1.386(4) . ?
C212 C217 1.513(5) . ?
C213 C214 1.376(5) . ?
C214 C215 1.376(5) . ?
C215 C216 1.394(5) . ?
C216 C220 1.528(4) . ?
C217 C218 1.532(5) . ?
C217 C219 1.529(5) . ?
C220 C221 1.536(4) . ?
C220 C222 1.521(5) . ?
C223 C224 1.425(4) . ?
C223 C228 1.403(5) . ?
C224 C225 1.381(5) . ?
C224 C229 1.531(5) . ?
C225 C226 1.384(5) . ?
C226 C227 1.382(5) . ?
C227 C228 1.397(5) . ?
C228 C232 1.520(5) . ?
C229 C230 1.510(5) . ?
C229 C231 1.521(5) . ?
C232 C233 1.518(5) . ?
C232 C234 1.525(5) . ?
C32A C31A 1.534(18) . ?
